data_2231856
loop_
_publ_author_name
'Zhang, Xiangfei'
'Zhai, Bin'

_publ_section_title
;
 <i>catena</i>-Poly[[diaquaterbium(III)]-tetrakis(\m~2~-pyridine-4-carboxylato-\k^2^<i>O</i>:<i>O</i>')-[diaquaterbium(III)]-bis(\m~2~-pyridine-4-carboxylato-\k^2^<i>O</i>:<i>O</i>')]
;
_journal_coeditor_code DN2711
_journal_issue 10
_journal_name_full 'Acta Crystallographica Section E'
_journal_page_first m1439
_journal_page_last m1440
_journal_paper_doi 10.1107/S1600536811038487
_journal_volume 67
_journal_year 2011
_chemical_formula_iupac '[Tb2 (C6 H4 N O2)6 (H2 O)4]'
_chemical_formula_moiety 'C36 H32 N6 O16 Tb2'
_chemical_formula_sum 'C36 H32 N6 O16 Tb2'
_chemical_formula_weight 1122.52
_chemical_name_systematic
;
<i>catena</i>-Poly[[diaquaterbium(III)]-tetrakis(\m~2~-pyridine-4-
carboxylato-\k^2^<i>O</i>:<i>O</i>')-[diaquaterbium(III)]-bis(\m~2~-
pyridine-4-carboxylato-\k^2^<i>O</i>:<i>O</i>')]
;
_space_group_IT_number 14
_symmetry_cell_setting monoclinic
_symmetry_space_group_name_Hall '-P 2ybc'
_symmetry_space_group_name_H-M 'P 1 21/c 1'
_atom_sites_solution_hydrogens geom
_atom_sites_solution_primary direct
_atom_sites_solution_secondary difmap
_audit_creation_method 'form.cif (version 2.0)'
_cell_angle_alpha 90.00
_cell_angle_beta 112.0090(10)
_cell_angle_gamma 90.00
_cell_formula_units_Z 2
_cell_length_a 9.7008(10)
_cell_length_b 19.813(2)
_cell_length_c 11.6253(12)
_cell_measurement_reflns_used 5467
_cell_measurement_temperature 293(2)
_cell_measurement_theta_max 26.36
_cell_measurement_theta_min 2.15
_cell_volume 2071.6(4)
_computing_cell_refinement 'SAINT (Bruker, 1997)'
_computing_data_collection 'SMART (Bruker, 1997)'
_computing_data_reduction 'SAINT (Bruker, 1997)'
_computing_molecular_graphics 'PLATON (Spek, 2009)'
_computing_publication_material 'publCIF (Westrip, 2010)'
_computing_structure_refinement 'SHELXL97 (Sheldrick, 2008)'
_computing_structure_solution 'SHELXS97 (Sheldrick, 2008)'
_diffrn_ambient_temperature 293(2)
_diffrn_measured_fraction_theta_full 0.995
_diffrn_measured_fraction_theta_max 0.995
_diffrn_measurement_device_type 'Bruker SMART CCD area-detector'
_diffrn_measurement_method '\f and \w scans'
_diffrn_radiation_monochromator graphite
_diffrn_radiation_source 'fine-focus sealed tube'
_diffrn_radiation_type MoK\a
_diffrn_radiation_wavelength 0.71073
_diffrn_reflns_av_R_equivalents 0.0255
_diffrn_reflns_av_sigmaI/netI 0.0263
_diffrn_reflns_limit_h_max 11
_diffrn_reflns_limit_h_min -11
_diffrn_reflns_limit_k_max 24
_diffrn_reflns_limit_k_min -10
_diffrn_reflns_limit_l_max 14
_diffrn_reflns_limit_l_min -14
_diffrn_reflns_number 11208
_diffrn_reflns_theta_full 26.00
_diffrn_reflns_theta_max 26.00
_diffrn_reflns_theta_min 2.26
_exptl_absorpt_coefficient_mu 3.463
_exptl_absorpt_correction_T_max 0.5745
_exptl_absorpt_correction_T_min 0.4663
_exptl_absorpt_correction_type multi-scan
_exptl_absorpt_process_details '(SADABS; Sheldrick, 2008)'
_exptl_crystal_colour COLOuRLESS
_exptl_crystal_density_diffrn 1.800
_exptl_crystal_density_method 'not measured'
_exptl_crystal_description block
_exptl_crystal_F_000 1096
_exptl_crystal_size_max 0.26
_exptl_crystal_size_mid 0.20
_exptl_crystal_size_min 0.18
_refine_diff_density_max 0.780
_refine_diff_density_min -1.597
_refine_ls_extinction_method none
_refine_ls_goodness_of_fit_ref 1.108
_refine_ls_hydrogen_treatment constr
_refine_ls_matrix_type full
_refine_ls_number_parameters 259
_refine_ls_number_reflns 4055
_refine_ls_number_restraints 148
_refine_ls_restrained_S_all 1.116
_refine_ls_R_factor_all 0.0484
_refine_ls_R_factor_gt 0.0346
_refine_ls_shift/su_max 0.012
_refine_ls_shift/su_mean 0.000
_refine_ls_structure_factor_coef Fsqd
_refine_ls_weighting_details 'calc w=1/[\s^2^(Fo^2^)+(0.0526P)^2^+5.4200P] where P=(Fo^2^+2Fc^2^)/3'
_refine_ls_weighting_scheme calc
_refine_ls_wR_factor_gt 0.0988
_refine_ls_wR_factor_ref 0.1050
_reflns_number_gt 2998
_reflns_number_total 4055
_reflns_threshold_expression I>2\s(I)
_cod_data_source_file dn2711.cif
_cod_data_source_block I
_cod_original_sg_symbol_H-M 'P 21/c'
_cod_database_code 2231856
_cod_database_fobs_code 2231856

loop_
_symmetry_equiv_pos_as_xyz
'x, y, z'
'-x, y+1/2, -z+1/2'
'-x, -y, -z'
'x, -y-1/2, z-1/2'

loop_
_atom_site_type_symbol
_atom_site_label
_atom_site_fract_x
_atom_site_fract_y
_atom_site_fract_z
_atom_site_U_iso_or_equiv
_atom_site_adp_type
_atom_site_calc_flag
_atom_site_refinement_flags
_atom_site_occupancy
_atom_site_symmetry_multiplicity
_atom_site_disorder_assembly
_atom_site_disorder_group
Tb Tb1 0.28030(2) 0.499202(11) 0.50935(2) 0.01827(11) Uani d . 1 1 . .
O O1 0.3953(4) 0.61276(17) 0.5299(3) 0.0248(8) Uani d . 1 1 . .
O O2 0.5886(4) 0.60949(17) 0.4690(3) 0.0270(8) Uani d . 1 1 . .
O O3 0.3869(4) 0.49073(17) 0.3515(3) 0.0253(8) Uani d . 1 1 . .
O O4 0.5557(4) 0.49956(19) 0.2667(4) 0.0324(10) Uani d . 1 1 . .
O O5 0.0756(4) 0.43450(17) 0.3615(3) 0.0235(8) Uani d . 1 1 . .
O O6 -0.1256(4) 0.43637(18) 0.4071(3) 0.0274(8) Uani d . 1 1 . .
O O7 0.1132(4) 0.57515(17) 0.3392(3) 0.0262(8) Uani d . 1 1 . .
H H71 0.1377 0.6148 0.3290 0.039 Uiso d R 1 1 . .
H H72 0.0602 0.5633 0.2667 0.039 Uiso d R 1 1 . .
O O8 0.1792(4) 0.41684(18) 0.6284(3) 0.0267(8) Uani d . 1 1 . .
H H81 0.2344 0.3999 0.6975 0.040 Uiso d R 1 1 . .
H H82 0.0949 0.4233 0.6325 0.040 Uiso d R 1 1 . .
N N2 0.1002(5) 0.4546(3) -0.1043(4) 0.0355(12) Uani d . 1 1 . .
C C1 0.5085(5) 0.6369(2) 0.5182(4) 0.0191(10) Uani d . 1 1 A .
C C2 0.5552(6) 0.7071(3) 0.5691(5) 0.0263(11) Uani d DU 1 1 . .
C C3 0.5412(18) 0.7272(6) 0.6767(14) 0.065(2) Uani d PDU 0.53 1 A 1
H H3 0.4991 0.6988 0.7183 0.078 Uiso calc PR 0.53 1 A 1
C C4 0.5922(18) 0.7922(6) 0.7231(14) 0.065(2) Uani d PDU 0.53 1 A 1
H H4 0.5850 0.8049 0.7976 0.078 Uiso calc PR 0.53 1 A 1
N N1 0.6468(7) 0.8341(3) 0.6704(7) 0.0652(19) Uani d D 1 1 . .
C C5 0.6418(18) 0.8184(6) 0.5577(13) 0.065(2) Uani d PDU 0.53 1 A 1
H H5 0.6608 0.8519 0.5093 0.078 Uiso calc PR 0.53 1 A 1
C C6 0.6088(18) 0.7530(6) 0.5098(14) 0.065(2) Uani d PDU 0.53 1 A 1
H H6 0.6236 0.7410 0.4379 0.078 Uiso calc PR 0.53 1 A 1
C C3' 0.4669(18) 0.7485(7) 0.6043(18) 0.065(2) Uani d PDU 0.47 1 A 2
H H3' 0.3716 0.7349 0.5949 0.078 Uiso calc PR 0.47 1 A 2
C C4' 0.5197(17) 0.8116(7) 0.6545(18) 0.065(2) Uani d PDU 0.47 1 A 2
H H4' 0.4566 0.8389 0.6778 0.078 Uiso calc PR 0.47 1 A 2
C C5' 0.7305(18) 0.7961(7) 0.6254(18) 0.065(2) Uani d PDU 0.47 1 A 2
H H5' 0.8200 0.8139 0.6273 0.078 Uiso calc PR 0.47 1 A 2
C C6' 0.6903(17) 0.7308(7) 0.5758(18) 0.065(2) Uani d PDU 0.47 1 A 2
H H6' 0.7527 0.7052 0.5490 0.078 Uiso calc PR 0.47 1 A 2
C C7 0.4248(6) 0.4912(2) 0.2593(5) 0.0205(11) Uani d . 1 1 . .
C C8 0.3085(5) 0.4796(3) 0.1332(4) 0.0201(10) Uani d . 1 1 . .
C C9 0.3287(7) 0.5057(3) 0.0274(5) 0.0286(12) Uani d . 1 1 . .
H H9A 0.4113 0.5317 0.0344 0.034 Uiso calc R 1 1 . .
C C10 0.2195(7) 0.4908(3) -0.0881(5) 0.0353(15) Uani d . 1 1 . .
H H10A 0.2319 0.5076 -0.1583 0.042 Uiso calc R 1 1 . .
C C11 0.0841(6) 0.4311(3) -0.0041(5) 0.0392(15) Uani d . 1 1 . .
H H11A 0.0013 0.4045 -0.0146 0.047 Uiso calc R 1 1 . .
C C12 0.1823(6) 0.4436(3) 0.1157(5) 0.0304(12) Uani d . 1 1 . .
H H12A 0.1626 0.4276 0.1832 0.037 Uiso calc R 1 1 . .
C C13 -0.0423(5) 0.4099(2) 0.3623(4) 0.0148(9) Uani d . 1 1 B .
C C14 -0.0838(6) 0.3403(3) 0.3060(5) 0.0251(11) Uani d DU 1 1 . .
C C15 -0.061(2) 0.3205(7) 0.2026(15) 0.067(2) Uani d PDU 0.47 1 B 1
H H15 -0.0141 0.3488 0.1647 0.080 Uiso calc PR 0.47 1 B 1
C C16 -0.110(2) 0.2552(6) 0.1541(16) 0.067(2) Uani d PDU 0.47 1 B 1
H H16 -0.1138 0.2452 0.0748 0.080 Uiso calc PR 0.47 1 B 1
N N3 -0.1491(7) 0.2101(3) 0.2112(6) 0.0647(19) Uani d D 1 1 . .
C C17 -0.186(2) 0.2304(7) 0.3059(16) 0.067(2) Uani d PDU 0.47 1 B 1
H H17 -0.2300 0.1996 0.3416 0.080 Uiso calc PR 0.47 1 B 1
C C18 -0.1591(19) 0.2972(7) 0.3543(17) 0.067(2) Uani d PDU 0.47 1 B 1
H H18 -0.1916 0.3112 0.4162 0.080 Uiso calc PR 0.47 1 B 1
C C15' 0.0235(16) 0.3043(6) 0.2749(17) 0.067(2) Uani d PDU 0.53 1 B 2
H H15' 0.1159 0.3229 0.2870 0.080 Uiso calc PR 0.53 1 B 2
C C16' -0.0161(15) 0.2386(6) 0.2247(17) 0.067(2) Uani d PDU 0.53 1 B 2
H H16' 0.0504 0.2144 0.2003 0.080 Uiso calc PR 0.53 1 B 2
C C17' -0.2435(15) 0.2459(6) 0.2278(17) 0.067(2) Uani d PDU 0.53 1 B 2
H H17' -0.3388 0.2285 0.2064 0.080 Uiso calc PR 0.53 1 B 2
C C18' -0.2165(14) 0.3119(6) 0.2774(17) 0.067(2) Uani d PDU 0.53 1 B 2
H H18' -0.2923 0.3356 0.2901 0.080 Uiso calc PR 0.53 1 B 2

loop_
_atom_site_aniso_label
_atom_site_aniso_U_11
_atom_site_aniso_U_22
_atom_site_aniso_U_33
_atom_site_aniso_U_12
_atom_site_aniso_U_13
_atom_site_aniso_U_23
Tb1 0.01824(16) 0.01848(16) 0.01805(16) -0.00263(9) 0.00676(11) -0.00260(9)
O1 0.0188(17) 0.0176(17) 0.040(2) -0.0057(14) 0.0135(16) -0.0055(15)
O2 0.029(2) 0.0208(18) 0.037(2) 0.0011(16) 0.0197(17) -0.0011(16)
O3 0.034(2) 0.031(2) 0.0143(17) -0.0008(15) 0.0121(16) -0.0015(14)
O4 0.0171(19) 0.060(3) 0.0183(19) -0.0084(17) 0.0044(16) -0.0052(17)
O5 0.0218(18) 0.0230(18) 0.0260(19) -0.0100(15) 0.0092(15) -0.0068(15)
O6 0.0246(18) 0.0276(19) 0.035(2) 0.0016(16) 0.0164(17) -0.0087(17)
O7 0.0292(19) 0.0203(18) 0.0194(17) -0.0051(15) -0.0019(15) 0.0041(14)
O8 0.0188(17) 0.035(2) 0.029(2) 0.0054(15) 0.0126(15) 0.0136(16)
N2 0.029(3) 0.053(3) 0.017(2) 0.008(2) -0.001(2) -0.008(2)
C1 0.019(2) 0.013(2) 0.023(3) -0.0017(19) 0.004(2) 0.0002(18)
C2 0.021(2) 0.023(2) 0.032(3) -0.008(2) 0.006(2) -0.007(2)
C3 0.074(5) 0.041(3) 0.094(5) -0.032(3) 0.050(4) -0.034(3)
C4 0.074(5) 0.041(3) 0.094(5) -0.032(3) 0.050(4) -0.034(3)
N1 0.069(4) 0.037(3) 0.097(5) -0.030(3) 0.041(4) -0.040(3)
C5 0.074(5) 0.041(3) 0.094(5) -0.032(3) 0.050(4) -0.034(3)
C6 0.074(5) 0.041(3) 0.094(5) -0.032(3) 0.050(4) -0.034(3)
C3' 0.074(5) 0.041(3) 0.094(5) -0.032(3) 0.050(4) -0.034(3)
C4' 0.074(5) 0.041(3) 0.094(5) -0.032(3) 0.050(4) -0.034(3)
C5' 0.074(5) 0.041(3) 0.094(5) -0.032(3) 0.050(4) -0.034(3)
C6' 0.074(5) 0.041(3) 0.094(5) -0.032(3) 0.050(4) -0.034(3)
C7 0.022(3) 0.026(3) 0.011(2) 0.000(2) 0.004(2) -0.0010(19)
C8 0.018(2) 0.031(3) 0.010(2) 0.004(2) 0.005(2) -0.001(2)
C9 0.027(3) 0.047(3) 0.014(2) -0.001(2) 0.010(2) -0.001(2)
C10 0.036(3) 0.056(4) 0.012(3) 0.012(3) 0.007(2) 0.001(2)
C11 0.023(3) 0.055(4) 0.035(3) -0.010(3) 0.005(3) -0.011(3)
C12 0.025(3) 0.046(3) 0.019(3) -0.005(3) 0.008(2) -0.003(2)
C13 0.017(2) 0.012(2) 0.011(2) -0.0018(18) 0.0005(18) -0.0014(17)
C14 0.021(2) 0.020(2) 0.031(3) -0.003(2) 0.006(2) -0.009(2)
C15 0.061(4) 0.039(3) 0.108(6) -0.021(3) 0.041(4) -0.043(4)
C16 0.061(4) 0.039(3) 0.108(6) -0.021(3) 0.041(4) -0.043(4)
N3 0.063(4) 0.032(3) 0.084(5) -0.016(3) 0.011(4) -0.031(3)
C17 0.061(4) 0.039(3) 0.108(6) -0.021(3) 0.041(4) -0.043(4)
C18 0.061(4) 0.039(3) 0.108(6) -0.021(3) 0.041(4) -0.043(4)
C15' 0.061(4) 0.039(3) 0.108(6) -0.021(3) 0.041(4) -0.043(4)
C16' 0.061(4) 0.039(3) 0.108(6) -0.021(3) 0.041(4) -0.043(4)
C17' 0.061(4) 0.039(3) 0.108(6) -0.021(3) 0.041(4) -0.043(4)
C18' 0.061(4) 0.039(3) 0.108(6) -0.021(3) 0.041(4) -0.043(4)

loop_
_atom_type_symbol
_atom_type_description
_atom_type_scat_dispersion_real
_atom_type_scat_dispersion_imag
_atom_type_scat_source
C C 0.0033 0.0016 'International Tables Vol C Tables 4.2.6.8 and 6.1.1.4'
H H 0.0000 0.0000 'International Tables Vol C Tables 4.2.6.8 and 6.1.1.4'
N N 0.0061 0.0033 'International Tables Vol C Tables 4.2.6.8 and 6.1.1.4'
O O 0.0106 0.0060 'International Tables Vol C Tables 4.2.6.8 and 6.1.1.4'
Tb Tb -0.1723 4.1537 'International Tables Vol C Tables 4.2.6.8 and 6.1.1.4'

loop_
_geom_angle_atom_site_label_1
_geom_angle_atom_site_label_2
_geom_angle_atom_site_label_3
_geom_angle_site_symmetry_1
_geom_angle_site_symmetry_3
_geom_angle
O3 Tb1 O6 . 3_566 147.12(12)
O3 Tb1 O5 . . 84.03(12)
O6 Tb1 O5 3_566 . 95.50(12)
O3 Tb1 O2 . 3_666 70.56(12)
O6 Tb1 O2 3_566 3_666 142.13(12)
O5 Tb1 O2 . 3_666 82.30(12)
O3 Tb1 O1 . . 80.33(11)
O6 Tb1 O1 3_566 . 78.94(12)
O5 Tb1 O1 . . 139.44(12)
O2 Tb1 O1 3_666 . 125.85(13)
O3 Tb1 O4 . 3_666 120.33(13)
O6 Tb1 O4 3_566 3_666 79.95(13)
O5 Tb1 O4 . 3_666 140.54(12)
O2 Tb1 O4 3_666 3_666 78.39(12)
O1 Tb1 O4 . 3_666 78.61(12)
O3 Tb1 O7 . . 77.28(12)
O6 Tb1 O7 3_566 . 71.90(12)
O5 Tb1 O7 . . 69.43(12)
O2 Tb1 O7 3_666 . 138.97(12)
O1 Tb1 O7 . . 70.70(11)
O4 Tb1 O7 3_666 . 141.47(12)
O3 Tb1 O8 . . 136.28(12)
O6 Tb1 O8 3_566 . 72.55(12)
O5 Tb1 O8 . . 70.81(12)
O2 Tb1 O8 3_666 . 71.07(11)
O1 Tb1 O8 . . 140.79(12)
O4 Tb1 O8 3_666 . 70.46(12)
O7 Tb1 O8 . . 122.57(11)
C1 O1 Tb1 . . 135.8(3)
C1 O2 Tb1 . 3_666 135.9(3)
C7 O3 Tb1 . . 171.2(4)
C7 O4 Tb1 . 3_666 107.9(3)
C13 O5 Tb1 . . 134.8(3)
C13 O6 Tb1 . 3_566 173.6(3)
Tb1 O7 H71 . . 122.2
Tb1 O7 H72 . . 126.1
H71 O7 H72 . . 102.6
Tb1 O8 H81 . . 122.0
Tb1 O8 H82 . . 120.6
H81 O8 H82 . . 106.6
C10 N2 C11 . . 117.1(5)
O2 C1 O1 . . 127.3(5)
O2 C1 C2 . . 115.6(4)
O1 C1 C2 . . 117.1(4)
C3' C2 C6 . . 98.8(10)
C3' C2 C6' . . 118.3(8)
C6 C2 C6' . . 42.0(9)
C3' C2 C3 . . 42.0(9)
C6 C2 C3 . . 117.2(8)
C6' C2 C3 . . 105.6(10)
C3' C2 C1 . . 123.0(7)
C6 C2 C1 . . 122.2(7)
C6' C2 C1 . . 118.7(7)
C3 C2 C1 . . 120.5(6)
C2 C3 C4 . . 118.3(11)
C2 C3 H3 . . 120.8
C4 C3 H3 . . 120.8
N1 C4 C3 . . 124.6(12)
N1 C4 H4 . . 117.7
C3 C4 H4 . . 117.7
C4' N1 C4 . . 43.1(10)
C4' N1 C5 . . 95.7(11)
C4 N1 C5 . . 117.2(8)
C4' N1 C5' . . 116.3(9)
C4 N1 C5' . . 104.1(10)
C5 N1 C5' . . 44.9(10)
N1 C5 C6 . . 121.8(12)
N1 C5 H5 . . 119.1
C6 C5 H5 . . 119.1
C2 C6 C5 . . 119.5(11)
C2 C6 H6 . . 120.2
C5 C6 H6 . . 120.2
C2 C3' C4' . . 119.7(12)
C2 C3' H3' . . 120.1
C4' C3' H3' . . 120.1
N1 C4' C3' . . 124.5(13)
N1 C4' H4' . . 117.8
C3' C4' H4' . . 117.8
N1 C5' C6' . . 123.8(12)
N1 C5' H5' . . 118.1
C6' C5' H5' . . 118.1
C2 C6' C5' . . 116.9(12)
C2 C6' H6' . . 121.6
C5' C6' H6' . . 121.6
O4 C7 O3 . . 123.8(5)
O4 C7 C8 . . 117.5(4)
O3 C7 C8 . . 118.7(5)
C12 C8 C9 . . 118.1(5)
C12 C8 C7 . . 122.1(5)
C9 C8 C7 . . 119.8(5)
C10 C9 C8 . . 117.2(6)
C10 C9 H9A . . 121.4
C8 C9 H9A . . 121.4
N2 C10 C9 . . 124.4(5)
N2 C10 H10A . . 117.8
C9 C10 H10A . . 117.8
N2 C11 C12 . . 124.2(5)
N2 C11 H11A . . 117.9
C12 C11 H11A . . 117.9
C8 C12 C11 . . 118.9(5)
C8 C12 H12A . . 120.5
C11 C12 H12A . . 120.5
O6 C13 O5 . . 125.9(4)
O6 C13 C14 . . 117.5(4)
O5 C13 C14 . . 116.7(4)
C18' C14 C15 . . 96.9(10)
C18' C14 C18 . . 39.1(10)
C15 C14 C18 . . 118.0(9)
C18' C14 C15' . . 117.3(8)
C15 C14 C15' . . 41.4(9)
C18 C14 C15' . . 110.2(9)
C18' C14 C13 . . 124.7(7)
C15 C14 C13 . . 122.8(7)
C18 C14 C13 . . 119.0(7)
C15' C14 C13 . . 117.9(6)
C14 C15 C16 . . 118.1(13)
C14 C15 H15 . . 120.9
C16 C15 H15 . . 120.9
N3 C16 C15 . . 124.2(14)
N3 C16 H16 . . 117.9
C15 C16 H16 . . 117.9
C17' N3 C16 . . 93.6(12)
C17' N3 C17 . . 41.9(11)
C16 N3 C17 . . 116.6(9)
C17' N3 C16' . . 118.1(9)
C16 N3 C16' . . 46.0(10)
C17 N3 C16' . . 108.1(10)
N3 C17 C18 . . 122.7(13)
N3 C17 H17 . . 118.6
C18 C17 H17 . . 118.6
C14 C18 C17 . . 117.5(12)
C14 C18 H18 . . 121.3
C17 C18 H18 . . 121.3
C14 C15' C16' . . 117.1(11)
C14 C15' H15' . . 121.4
C16' C15' H15' . . 121.4
N3 C16' C15' . . 121.7(11)
N3 C16' H16' . . 119.1
C15' C16' H16' . . 119.1
N3 C17' C18' . . 124.3(12)
N3 C17' H17' . . 117.9
C18' C17' H17' . . 117.9
C14 C18' C17' . . 120.6(11)
C14 C18' H18' . . 119.7
C17' C18' H18' . . 119.7

loop_
_geom_bond_atom_site_label_1
_geom_bond_atom_site_label_2
_geom_bond_site_symmetry_2
_geom_bond_distance
Tb1 O3 . 2.426(4)
Tb1 O6 3_566 2.432(3)
Tb1 O5 . 2.446(3)
Tb1 O2 3_666 2.466(3)
Tb1 O1 . 2.483(3)
Tb1 O4 3_666 2.491(4)
Tb1 O7 . 2.530(3)
Tb1 O8 . 2.561(3)
O1 C1 . 1.250(6)
O2 C1 . 1.249(5)
O2 Tb1 3_666 2.466(3)
O3 C7 . 1.258(6)
O4 C7 . 1.250(7)
O4 Tb1 3_666 2.491(4)
O5 C13 . 1.247(6)
O6 C13 . 1.232(6)
O6 Tb1 3_566 2.432(3)
O7 H71 . 0.8413
O7 H72 . 0.8403
O8 H81 . 0.8508
O8 H82 . 0.8460
N2 C10 . 1.314(8)
N2 C11 . 1.316(8)
C1 C2 . 1.513(7)
C2 C3' . 1.356(13)
C2 C6 . 1.357(12)
C2 C6' . 1.367(13)
C2 C3 . 1.368(12)
C3 C4 . 1.411(13)
C3 H3 . 0.9300
C4 N1 . 1.261(12)
C4 H4 . 0.9300
N1 C4' . 1.259(13)
N1 C5 . 1.331(13)
N1 C5' . 1.349(13)
C5 C6 . 1.401(13)
C5 H5 . 0.9300
C6 H6 . 0.9300
C3' C4' . 1.393(14)
C3' H3' . 0.9300
C4' H4' . 0.9300
C5' C6' . 1.410(14)
C5' H5' . 0.9300
C6' H6' . 0.9300
C7 C8 . 1.495(7)
C8 C12 . 1.365(7)
C8 C9 . 1.414(7)
C9 C10 . 1.395(8)
C9 H9A . 0.9300
C10 H10A . 0.9300
C11 C12 . 1.383(7)
C11 H11A . 0.9300
C12 H12A . 0.9300
C13 C14 . 1.513(6)
C14 C18' . 1.329(12)
C14 C15 . 1.360(13)
C14 C18 . 1.374(14)
C14 C15' . 1.415(12)
C15 C16 . 1.421(14)
C15 H15 . 0.9300
C16 N3 . 1.252(14)
C16 H16 . 0.9300
N3 C17' . 1.230(12)
N3 C17 . 1.338(14)
N3 C16' . 1.362(13)
C17 C18 . 1.423(14)
C17 H17 . 0.9300
C18 H18 . 0.9300
C15' C16' . 1.419(13)
C15' H15' . 0.9300
C16' H16' . 0.9300
C17' C18' . 1.412(13)
C17' H17' . 0.9300
C18' H18' . 0.9300

loop_
_geom_hbond_atom_site_label_D
_geom_hbond_atom_site_label_H
_geom_hbond_atom_site_label_A
_geom_hbond_site_symmetry_A
_geom_hbond_distance_DH
_geom_hbond_distance_HA
_geom_hbond_distance_DA
_geom_hbond_angle_DHA
O7 H71 N3 2 0.84 1.96 2.787(7) 167.8
O7 H72 N2 3_565 0.84 1.98 2.802(5) 167.1
O8 H81 N1 2_646 0.85 2.01 2.837(7) 162.6
O8 H82 O7 3_566 0.85 2.16 3.002(5) 170.7
